data_7158921
loop_
_publ_author_name
'Sha, Hong-Kai'
'Qian, Yu'
'Yang, Xiangji'
'Dong, Kuiyong'
'Xu, Xinfang'
'Hu, Wenhao'

_publ_section_title
;
 A copper-catalyzed three-component reaction of dithioacetals with diazo
 ketones and ketimines
;
_journal_name_full 'Organic &amp; Biomolecular Chemistry'
_journal_paper_doi 10.1039/D2OB01679F
_journal_year 2022
_chemical_formula_moiety 'C27 H22 O3 S2'
_chemical_formula_sum 'C27 H22 O3 S2'
_chemical_formula_weight 458.56
_space_group_crystal_system triclinic
_space_group_IT_number 2
_space_group_name_Hall '-P 1'
_space_group_name_H-M_alt 'P -1'
_atom_sites_solution_hydrogens mixed
_atom_sites_solution_primary dual
_audit_creation_date 2021-12-16
_audit_creation_method
;
Olex2 1.3
(compiled 2020.11.12 svn.r5f609507 for OlexSys, GUI svn.r6408)
;
_audit_update_record
;
2021-12-16 deposited with the CCDC.	2022-10-10 downloaded from the CCDC.
;
_cell_angle_alpha 103.079(2)
_cell_angle_beta 97.132(2)
_cell_angle_gamma 100.779(2)
_cell_formula_units_Z 4
_cell_length_a 10.2253(2)
_cell_length_b 11.0686(2)
_cell_length_c 22.4374(5)
_cell_measurement_reflns_used 17895
_cell_measurement_temperature 100.00(10)
_cell_measurement_theta_max 74.9910
_cell_measurement_theta_min 4.0740
_cell_volume 2392.88(9)
_computing_cell_refinement 'CrysAlisPro 1.171.41.112a (Rigaku OD, 2021)'
_computing_data_collection 'CrysAlisPro 1.171.41.112a (Rigaku OD, 2021)'
_computing_data_reduction 'CrysAlisPro 1.171.41.112a (Rigaku OD, 2021)'
_computing_molecular_graphics 'Olex2 1.3 (Dolomanov et al., 2009)'
_computing_publication_material 'Olex2 1.3 (Dolomanov et al., 2009)'
_computing_structure_refinement 'SHELXL 2018/3 (Sheldrick, 2015)'
_computing_structure_solution 'SHELXT 2018/2 (Sheldrick, 2018)'
_diffrn_ambient_environment N~2~
_diffrn_ambient_temperature 100.00(10)
_diffrn_detector 'Hybrid Pixel Array Detector'
_diffrn_detector_area_resol_mean 10.0000
_diffrn_detector_type HyPix
_diffrn_measured_fraction_theta_full 0.997
_diffrn_measured_fraction_theta_max 0.947
_diffrn_measurement_details
;
List of Runs (angles in degrees, time in seconds):

  # Type    Start    End  Width  t~exp~   \w     \q     \k     \f   Frames
#--------------------------------------------------------------------------
  1  \w     90.00 151.00   0.50    0.10    --  105.51 105.00 -33.00  122
  2  \w    106.00 162.00   0.50    0.10    --  105.51  30.00 -60.00  112
  3  \w    138.00 173.00   0.50    0.10    --  105.51  61.00  60.00   70
  4  \w    105.00 176.00   0.50    0.10    --  105.51  45.00 120.00  142
  5  \w     87.00 115.00   0.50    0.10    --  105.51  61.00  60.00   56
  6  \w    -27.00  16.00   0.50    0.05    --   45.43 -19.00 -60.00   86
  7  \w      6.00  70.00   0.50    0.05    --   45.43 -77.00   0.00  128
  8  \w     34.00 103.00   0.50    0.10    --  105.51 -77.00-150.00  138
  9  \w     32.00  69.00   0.50    0.10    --  105.51 -61.00-150.00   74
 10  \w     36.00  62.00   0.50    0.10    --  105.51 -77.00  90.00   52
 11  \w     76.00 107.00   0.50    0.10    --  105.51 -77.00  90.00   62
 12  \w     66.00  91.00   0.50    0.10    --  105.51 -94.00 120.00   50
 13  \w     36.00  78.00   0.50    0.10    --  105.51 -94.00  30.00   84
 14  \w     35.00 107.00   0.50    0.10    --  105.51-105.00  -2.91  144
 15  \w     65.00  90.00   0.50    0.05    --   45.43-125.00 -90.00   50
 16  \w      6.00  51.00   0.50    0.05    --   45.43-105.00-133.00   90
 17  \w     74.00 107.00   0.50    0.10    --  105.51-105.00-133.00   66
 18  \w    -12.00  24.00   0.50    0.05    --  -45.43  19.00-150.00   72
 19  \w    -65.00 -27.00   0.50    0.10    -- -100.00  61.00-180.00   76
 20  \w    -24.00  29.00   0.50    0.05    --  -45.43  19.00 150.00  106
 21  \w    -69.00 -28.00   0.50    0.10    -- -100.00  61.00  90.00   82
 22  \w   -120.00 -30.00   0.50    0.10    -- -100.00 136.00  40.37  180
 23  \w    -99.00 -31.00   0.50    0.10    -- -100.00 125.00 150.00  136
 24  \w   -112.00 -28.00   0.50    0.10    -- -100.00 125.00  90.00  168
 25  \w   -108.00 -60.00   0.50    0.10    -- -100.00 111.00  54.65   96
 26  \w    -57.00 -11.00   0.50    0.05    --  -45.43 105.00 -33.00   92
 27  \w    -92.00 -54.00   0.50    0.10    -- -100.00 105.00 -33.00   76
 28  \w   -112.00 -42.00   0.50    0.10    -- -100.00 125.00 -90.00  140
 29  \w   -112.00 -71.00   0.50    0.10    -- -100.00 125.00-180.00   82
 30  \w   -175.00 -83.00   0.50    0.10    -- -100.00 -30.00-120.00  184
 31  \w   -173.00-118.00   0.50    0.10    -- -100.00 -61.00 -90.00  110
 32  \w   -113.00 -81.00   0.50    0.10    -- -100.00 -61.00 -90.00   64
 33  \w   -163.00 -85.00   0.50    0.10    -- -100.00 -45.00 -60.00  156
 34  \w   -168.00-142.00   0.50    0.10    -- -100.00 -77.00  30.00   52
 35  \w   -123.00 -76.00   0.50    0.10    -- -100.00 -77.00  30.00   94
 36  \w   -117.00 -29.00   0.50    0.05    --  -45.43 -57.00-120.00  176
 37  \w   -117.00 -35.00   0.50    0.05    --  -45.43 -77.00-180.00  164
 38  \w   -124.00 -86.00   0.50    0.10    -- -100.00-105.00-133.00   76
 39  \w   -153.00-127.00   0.50    0.10    -- -100.00-105.00-133.00   52
;
_diffrn_measurement_device 'four-circle diffractometer'
_diffrn_measurement_device_type 'XtaLAB Synergy R, DW system, HyPix'
_diffrn_measurement_method '\w scans'
_diffrn_orient_matrix_type 'CrysAlisPro convention (1999,Acta A55,543-557)'
_diffrn_orient_matrix_UB_11 -0.1101302000
_diffrn_orient_matrix_UB_12 0.0756817000
_diffrn_orient_matrix_UB_13 -0.0080522000
_diffrn_orient_matrix_UB_21 -0.0136291000
_diffrn_orient_matrix_UB_22 0.0149168000
_diffrn_orient_matrix_UB_23 0.0687559000
_diffrn_orient_matrix_UB_31 0.1092784000
_diffrn_orient_matrix_UB_32 0.1246253000
_diffrn_orient_matrix_UB_33 0.0182099000
_diffrn_radiation_monochromator mirror
_diffrn_radiation_probe x-ray
_diffrn_radiation_type 'Cu K\a'
_diffrn_radiation_wavelength 1.54184
_diffrn_reflns_av_R_equivalents 0.0449
_diffrn_reflns_av_unetI/netI 0.0437
_diffrn_reflns_Laue_measured_fraction_full 0.997
_diffrn_reflns_Laue_measured_fraction_max 0.947
_diffrn_reflns_limit_h_max 12
_diffrn_reflns_limit_h_min -12
_diffrn_reflns_limit_k_max 13
_diffrn_reflns_limit_k_min -13
_diffrn_reflns_limit_l_max 27
_diffrn_reflns_limit_l_min -27
_diffrn_reflns_number 30182
_diffrn_reflns_point_group_measured_fraction_full 0.997
_diffrn_reflns_point_group_measured_fraction_max 0.947
_diffrn_reflns_theta_full 67.684
_diffrn_reflns_theta_max 75.502
_diffrn_reflns_theta_min 4.108
_diffrn_source 'Rotating-anode X-ray tube'
_diffrn_source_type 'Rigaku (Cu) X-ray Source'
_exptl_absorpt_coefficient_mu 2.222
_exptl_absorpt_correction_T_max 1.00000
_exptl_absorpt_correction_T_min 0.71061
_exptl_absorpt_correction_type multi-scan
_exptl_absorpt_process_details
;
CrysAlisPro 1.171.41.112a (Rigaku Oxford Diffraction, 2021)
Empirical absorption correction using spherical harmonics,
implemented in SCALE3 ABSPACK scaling algorithm.
;
_exptl_crystal_colour colourless
_exptl_crystal_colour_primary colourless
_exptl_crystal_density_diffrn 1.273
_exptl_crystal_description plate
_exptl_crystal_F_000 960
_exptl_crystal_size_max 0.3
_exptl_crystal_size_mid 0.3
_exptl_crystal_size_min 0.05
_refine_diff_density_max 0.677
_refine_diff_density_min -0.519
_refine_diff_density_rms 0.067
_refine_ls_extinction_method none
_refine_ls_goodness_of_fit_ref 1.084
_refine_ls_hydrogen_treatment mixed
_refine_ls_matrix_type full
_refine_ls_number_parameters 599
_refine_ls_number_reflns 9400
_refine_ls_number_restraints 0
_refine_ls_restrained_S_all 1.084
_refine_ls_R_factor_all 0.0629
_refine_ls_R_factor_gt 0.0566
_refine_ls_shift/su_max 0.001
_refine_ls_shift/su_mean 0.000
_refine_ls_structure_factor_coef Fsqd
_refine_ls_weighting_details 'w=1/[\s^2^(Fo^2^)+(0.0681P)^2^+2.5567P] where P=(Fo^2^+2Fc^2^)/3'
_refine_ls_weighting_scheme calc
_refine_ls_wR_factor_gt 0.1547
_refine_ls_wR_factor_ref 0.1597
_reflns_Friedel_coverage 0.000
_reflns_number_gt 8056
_reflns_number_total 9400
_reflns_threshold_expression 'I > 2\s(I)'
_cod_data_source_file d2ob01679f2.cif
_cod_data_source_block shhk_210812_auto
_cod_database_code 7158921
_shelx_shelxl_version_number 2018/3
_shelx_space_group_comment
;
The symmetry employed for this shelxl refinement is uniquely defined
by the following loop, which should always be used as a source of
symmetry information in preference to the above space-group names.
They are only intended as comments.
;
_shelx_estimated_absorpt_t_max 0.897
_shelx_estimated_absorpt_t_min 0.555
_reflns_odcompleteness_completeness 99.86
_reflns_odcompleteness_iscentric 1
_reflns_odcompleteness_theta 66.97
_olex2_refinement_description
;
1. Fixed Uiso
 At 1.2 times of:
  All C(H) groups, All C(H,H) groups
2.a Ternary CH refined with riding coordinates:
 C00W(H00W), C01A(H01C)
2.b Secondary CH2 refined with riding coordinates:
 C015(H01H,H01J), C017(H01A,H01B)
2.c Aromatic/amide H refined with riding coordinates:
 C00E(H00E), C00F(H00F), C00J(H00J), C00K(H00K), C00L(H00L), C00M(H00M),
 C00N(H00N), C00O(H00O), C00P(H00P), C00T(H00T), C010(H010), C013(H013),
 C018(H018), C01B(H01L), C01D(H01D), C01E(H01M), C01F(H01F), C01G(H01N),
 C01H(H01Q), C01I(H01I), C01J(H01R), C01K(H01K), C01L(H01S), C01M(H01W),
 C01N(H01X), C01O(H01O), C01P(H01P), C01Q(H01Y), C01R(H01Z), C01T(H01T),
 C01U(H01U), C01V(H01V)
;
_smtbx_masks_void_probe_radius 1.2
_smtbx_masks_void_truncation_radius 1.2
_olex2_submission_special_instructions 'No special instructions were received'
_oxdiff_exptl_absorpt_empirical_details
;
Empirical correction (ABSPACK) includes:
- Absorption correction using spherical harmonics
- Frame scaling
;
_oxdiff_exptl_absorpt_empirical_full_max 1.429
_oxdiff_exptl_absorpt_empirical_full_min 0.657

loop_
_space_group_symop_operation_xyz
'x, y, z'
'-x, -y, -z'

loop_
_atom_site_label
_atom_site_type_symbol
_atom_site_fract_x
_atom_site_fract_y
_atom_site_fract_z
_atom_site_U_iso_or_equiv
_atom_site_adp_type
_atom_site_occupancy
_atom_site_site_symmetry_order
_atom_site_calc_flag
_atom_site_refinement_flags_posn
_atom_site_refinement_flags_adp
_atom_site_refinement_flags_occupancy
_atom_site_disorder_assembly
_atom_site_disorder_group
S001 S 0.46353(5) 0.35350(5) 0.02330(3) 0.02422(14) Uani 1 1 d . . . . .
S002 S 0.53994(5) 0.64843(5) 0.48205(3) 0.02500(14) Uani 1 1 d . . . . .
S003 S 0.29541(6) 0.17971(5) -0.11325(3) 0.02748(15) Uani 1 1 d . . . . .
S004 S 0.69185(6) 0.82588(5) 0.62078(3) 0.02801(15) Uani 1 1 d . . . . .
O005 O 0.69252(17) 0.49674(15) 0.42527(8) 0.0299(4) Uani 1 1 d . . . . .
O006 O 0.31362(17) 0.50547(15) 0.08262(8) 0.0303(4) Uani 1 1 d . . . . .
O007 O 0.35375(18) -0.10049(16) -0.08350(9) 0.0331(4) Uani 1 1 d . . . . .
O008 O 0.61871(18) 1.09314(16) 0.58278(8) 0.0314(4) Uani 1 1 d . . . . .
O009 O 0.12008(17) -0.05674(17) 0.00543(9) 0.0349(4) Uani 1 1 d . . . . .
O00A O 0.88587(18) 1.06183(16) 0.50782(9) 0.0349(4) Uani 1 1 d . . . . .
C00D C 0.7967(2) 0.5802(2) 0.43448(11) 0.0239(5) Uani 1 1 d . . . . .
C00E C -0.0562(2) 0.6161(2) 0.07807(12) 0.0281(5) Uani 1 1 d . . . . .
H00E H -0.061746 0.700428 0.077239 0.034 Uiso 1 1 calc R U . . .
C00F C 1.0581(2) 0.3830(2) 0.41575(12) 0.0278(5) Uani 1 1 d . . . . .
H00F H 1.062963 0.296926 0.412651 0.033 Uiso 1 1 calc R U . . .
C00G C 0.2095(2) 0.4217(2) 0.07231(10) 0.0236(5) Uani 1 1 d . . . . .
C00H C 0.0760(2) 0.4570(2) 0.07786(10) 0.0223(4) Uani 1 1 d . . . . .
C00I C 0.9283(2) 0.5446(2) 0.42497(10) 0.0232(5) Uani 1 1 d . . . . .
C00J C 1.1652(2) 0.5970(2) 0.41832(11) 0.0255(5) Uani 1 1 d . . . . .
H00J H 1.243051 0.657601 0.416738 0.031 Uiso 1 1 calc R U . . .
C00K C -0.1715(2) 0.5286(2) 0.07959(11) 0.0268(5) Uani 1 1 d . . . . .
H00K H -0.256038 0.552541 0.079248 0.032 Uiso 1 1 calc R U . . .
C00L C 0.9365(2) 0.4186(2) 0.42020(11) 0.0241(5) Uani 1 1 d . . . . .
H00L H 0.858051 0.356908 0.419994 0.029 Uiso 1 1 calc R U . . .
C00M C 0.0672(2) 0.5810(2) 0.07777(11) 0.0244(5) Uani 1 1 d . . . . .
H00M H 0.145952 0.641843 0.077514 0.029 Uiso 1 1 calc R U . . .
C00N C 1.1736(2) 0.4725(2) 0.41580(11) 0.0263(5) Uani 1 1 d . . . . .
H00N H 1.257753 0.448378 0.414108 0.032 Uiso 1 1 calc R U . . .
C00O C -0.0401(2) 0.3694(2) 0.07990(11) 0.0249(5) Uani 1 1 d . . . . .
H00O H -0.035207 0.284651 0.080142 0.030 Uiso 1 1 calc R U . . .
C00P C -0.1626(2) 0.4061(2) 0.08159(11) 0.0265(5) Uani 1 1 d . . . . .
H00P H -0.240650 0.346949 0.084140 0.032 Uiso 1 1 calc R U . . .
C00Q C 0.6990(2) 0.8957(2) 0.50662(11) 0.0222(4) Uani 1 1 d . . . . .
C00R C 0.6890(2) 0.7549(2) 0.48015(11) 0.0227(5) Uani 1 1 d . . . . .
C00S C 0.3164(2) 0.2471(2) 0.02749(10) 0.0223(4) Uani 1 1 d . . . . .
C00T C 1.0439(2) 0.6334(2) 0.42313(11) 0.0253(5) Uani 1 1 d . . . . .
H00T H 1.038961 0.719066 0.425203 0.030 Uiso 1 1 calc R U . . .
C00U C 0.7525(2) 0.9757(2) 0.40881(12) 0.0277(5) Uani 1 1 d . . . . .
C00V C 0.2236(2) 0.0193(2) 0.03386(12) 0.0255(5) Uani 1 1 d . . . . .
C00W C 0.7517(2) 0.9378(2) 0.57670(11) 0.0258(5) Uani 1 1 d . . . . .
H00W H 0.852389 0.950904 0.582590 0.031 Uiso 1 1 calc R U . . .
C00X C 0.3044(2) 0.1061(2) 0.00013(11) 0.0230(5) Uani 1 1 d . . . . .
C00Y C 0.5464(2) 0.2545(2) -0.02864(11) 0.0256(5) Uani 1 1 d . . . . .
H00A H 0.632(3) 0.316(3) -0.0258(13) 0.031 Uiso 1 1 d . U . . .
C00Z C 0.2760(3) 0.0226(2) 0.09943(12) 0.0289(5) Uani 1 1 d . . . . .
C010 C 0.7947(2) 0.7144(2) 0.45800(11) 0.0238(5) Uani 1 1 d . . . . .
H010 H 0.872149 0.776651 0.457664 0.029 Uiso 1 1 calc R U . . .
C011 C 0.4510(2) 0.7479(2) 0.53038(12) 0.0273(5) Uani 1 1 d . . . . .
H01E H 0.360(3) 0.693(3) 0.5249(13) 0.033 Uiso 1 1 d . U . . .
C012 C 0.7199(2) 1.0652(2) 0.60580(11) 0.0258(5) Uani 1 1 d . . . . .
C013 C 0.2123(2) 0.2875(2) 0.05102(11) 0.0242(5) Uani 1 1 d . . . . .
H013 H 0.137006 0.225426 0.053887 0.029 Uiso 1 1 calc R U . . .
C014 C 0.8097(3) 1.1535(2) 0.66239(11) 0.0296(5) Uani 1 1 d . . . . .
C015 C 0.5099(2) 0.7938(2) 0.59985(12) 0.0298(5) Uani 1 1 d . . . . .
H01H H 0.470385 0.728791 0.620339 0.036 Uiso 1 1 calc R U . . .
H01J H 0.479959 0.872581 0.617109 0.036 Uiso 1 1 calc R U . . .
C016 C 0.2557(2) -0.0621(2) -0.10196(11) 0.0277(5) Uani 1 1 d . . . . .
C017 C 0.4779(2) 0.2061(2) -0.09696(12) 0.0301(5) Uani 1 1 d . . . . .
H01A H 0.503096 0.124944 -0.114545 0.036 Uiso 1 1 calc R U . . .
H01B H 0.515766 0.267993 -0.119448 0.036 Uiso 1 1 calc R U . . .
C018 C 0.3879(3) 0.1124(2) 0.13591(12) 0.0307(5) Uani 1 1 d . . . . .
H018 H 0.433892 0.176854 0.119471 0.037 Uiso 1 1 calc R U . . .
C019 C 0.7889(2) 0.9828(2) 0.47593(11) 0.0251(5) Uani 1 1 d . . . . .
C01A C 0.2385(2) 0.0681(2) -0.06837(11) 0.0258(5) Uani 1 1 d . . . . .
H01C H 0.139291 0.062045 -0.069708 0.031 Uiso 1 1 calc R U . . .
C01B C 0.6467(3) 0.8845(2) 0.36853(12) 0.0312(5) Uani 1 1 d . . . . .
H01L H 0.592718 0.822250 0.383548 0.037 Uiso 1 1 calc R U . . .
C01C C 0.1543(3) -0.1393(2) -0.15755(12) 0.0341(6) Uani 1 1 d . . . . .
C01D C 0.2114(3) -0.0729(2) 0.12432(14) 0.0376(6) Uani 1 1 d . . . . .
H01D H 0.136408 -0.136052 0.099577 0.045 Uiso 1 1 calc R U . . .
C01E C 0.8287(3) 1.0676(3) 0.38598(14) 0.0379(6) Uani 1 1 d . . . . .
H01M H 0.900448 1.130375 0.413353 0.045 Uiso 1 1 calc R U . . .
C01F C 0.4326(3) 0.1079(3) 0.19668(13) 0.0411(6) Uani 1 1 d . . . . .
H01F H 0.508303 0.169867 0.221602 0.049 Uiso 1 1 calc R U . . .
C01G C 0.7658(3) 1.2596(2) 0.69261(12) 0.0353(6) Uani 1 1 d . . . . .
H01N H 0.677474 1.269317 0.679038 0.042 Uiso 1 1 calc R U . . .
C01H C 0.6202(3) 0.8850(3) 0.30605(13) 0.0430(7) Uani 1 1 d . . . . .
H01Q H 0.548789 0.822439 0.278375 0.052 Uiso 1 1 calc R U . . .
C01I C 0.1832(4) -0.2482(3) -0.19337(13) 0.0464(8) Uani 1 1 d . . . . .
H01I H 0.268685 -0.268334 -0.184545 0.056 Uiso 1 1 calc R U . . .
C01J C 0.8493(3) 1.3505(3) 0.74203(13) 0.0425(7) Uani 1 1 d . . . . .
H01R H 0.818340 1.422016 0.762440 0.051 Uiso 1 1 calc R U . . .
C01K C 0.2559(4) -0.0761(3) 0.18457(15) 0.0496(8) Uani 1 1 d . . . . .
H01K H 0.209944 -0.140066 0.201273 0.060 Uiso 1 1 calc R U . . .
C01L C 0.9384(3) 1.1388(3) 0.68374(13) 0.0402(6) Uani 1 1 d . . . . .
H01S H 0.969027 1.065945 0.664640 0.048 Uiso 1 1 calc R U . . .
C01M C 0.8021(4) 1.0690(3) 0.32455(15) 0.0496(8) Uani 1 1 d . . . . .
H01W H 0.854391 1.132675 0.309745 0.060 Uiso 1 1 calc R U . . .
C01N C 0.9772(3) 1.3371(3) 0.76150(13) 0.0467(8) Uani 1 1 d . . . . .
H01X H 1.035377 1.401013 0.794650 0.056 Uiso 1 1 calc R U . . .
C01O C 0.3667(4) 0.0133(3) 0.22067(14) 0.0485(8) Uani 1 1 d . . . . .
H01O H 0.397637 0.009855 0.261833 0.058 Uiso 1 1 calc R U . . .
C01P C 0.0846(5) -0.3276(3) -0.24260(14) 0.0606(11) Uani 1 1 d . . . . .
H01P H 0.104252 -0.401077 -0.267825 0.073 Uiso 1 1 calc R U . . .
C01Q C 0.6982(4) 0.9767(3) 0.28443(14) 0.0492(8) Uani 1 1 d . . . . .
H01Y H 0.680351 0.976454 0.241818 0.059 Uiso 1 1 calc R U . . .
C01R C 1.0220(3) 1.2323(3) 0.73358(15) 0.0501(8) Uani 1 1 d . . . . .
H01Z H 1.110034 1.223227 0.748162 0.060 Uiso 1 1 calc R U . . .
C01T C 0.0288(3) -0.1120(3) -0.17193(15) 0.0486(8) Uani 1 1 d . . . . .
H01T H 0.008865 -0.036792 -0.148476 0.058 Uiso 1 1 calc R U . . .
C01U C -0.0395(4) -0.3007(4) -0.25473(16) 0.0687(13) Uani 1 1 d . . . . .
H01U H -0.106514 -0.356896 -0.287365 0.082 Uiso 1 1 calc R U . . .
C01V C -0.0674(4) -0.1933(4) -0.22008(17) 0.0675(11) Uani 1 1 d . . . . .
H01V H -0.153426 -0.174397 -0.229109 0.081 Uiso 1 1 calc R U . . .
H00X H 0.391(3) 0.085(2) 0.0003(11) 0.016(6) Uiso 1 1 d . . . . .
H00Q H 0.614(3) 0.915(3) 0.5003(13) 0.025(7) Uiso 1 1 d . . . . .
H00B H 0.564(3) 0.184(3) -0.0108(13) 0.024(7) Uiso 1 1 d . . . . .
H01G H 0.440(3) 0.823(3) 0.5140(13) 0.025(7) Uiso 1 1 d . . . . .

loop_
_atom_site_aniso_label
_atom_site_aniso_U_11
_atom_site_aniso_U_22
_atom_site_aniso_U_33
_atom_site_aniso_U_23
_atom_site_aniso_U_13
_atom_site_aniso_U_12
S001 0.0198(3) 0.0207(3) 0.0318(3) 0.0097(2) 0.0063(2) -0.0012(2)
S002 0.0215(3) 0.0196(3) 0.0330(3) 0.0096(2) 0.0060(2) -0.0018(2)
S003 0.0296(3) 0.0234(3) 0.0297(3) 0.0113(2) 0.0007(2) 0.0040(2)
S004 0.0311(3) 0.0236(3) 0.0297(3) 0.0119(2) 0.0018(2) 0.0031(2)
O005 0.0243(8) 0.0207(8) 0.0426(10) 0.0092(7) 0.0053(7) -0.0015(7)
O006 0.0239(8) 0.0223(8) 0.0430(10) 0.0093(7) 0.0062(7) -0.0007(7)
O007 0.0381(10) 0.0263(9) 0.0373(10) 0.0090(7) 0.0088(8) 0.0104(8)
O008 0.0322(9) 0.0289(9) 0.0335(9) 0.0076(7) 0.0029(7) 0.0104(7)
O009 0.0247(9) 0.0270(9) 0.0506(11) 0.0132(8) 0.0058(8) -0.0033(7)
O00A 0.0297(9) 0.0266(9) 0.0431(10) 0.0091(8) 0.0055(8) -0.0063(7)
C00D 0.0234(11) 0.0230(11) 0.0261(11) 0.0102(9) 0.0042(9) 0.0023(9)
C00E 0.0289(12) 0.0225(11) 0.0327(13) 0.0081(9) 0.0027(10) 0.0061(10)
C00F 0.0297(12) 0.0201(11) 0.0332(13) 0.0076(9) 0.0053(10) 0.0040(9)
C00G 0.0225(11) 0.0233(11) 0.0255(11) 0.0090(9) 0.0057(9) 0.0020(9)
C00H 0.0232(11) 0.0224(11) 0.0222(11) 0.0082(9) 0.0050(8) 0.0034(9)
C00I 0.0241(11) 0.0225(11) 0.0214(11) 0.0062(9) 0.0042(9) 0.0007(9)
C00J 0.0227(11) 0.0245(11) 0.0285(12) 0.0095(9) 0.0054(9) -0.0005(9)
C00K 0.0231(11) 0.0292(12) 0.0281(12) 0.0071(10) 0.0031(9) 0.0065(9)
C00L 0.0237(11) 0.0205(11) 0.0260(11) 0.0061(9) 0.0050(9) -0.0012(9)
C00M 0.0240(11) 0.0212(11) 0.0269(11) 0.0073(9) 0.0049(9) 0.0003(9)
C00N 0.0229(11) 0.0273(12) 0.0282(12) 0.0079(9) 0.0038(9) 0.0038(9)
C00O 0.0262(12) 0.0219(11) 0.0289(12) 0.0109(9) 0.0080(9) 0.0035(9)
C00P 0.0228(11) 0.0282(12) 0.0285(12) 0.0105(10) 0.0056(9) 0.0008(9)
C00Q 0.0195(11) 0.0191(11) 0.0295(12) 0.0100(9) 0.0061(9) 0.0026(9)
C00R 0.0204(11) 0.0207(11) 0.0268(11) 0.0102(9) 0.0033(9) -0.0005(8)
C00S 0.0205(11) 0.0217(11) 0.0245(11) 0.0094(9) 0.0028(8) 0.0009(8)
C00T 0.0266(12) 0.0219(11) 0.0279(12) 0.0105(9) 0.0051(9) 0.0015(9)
C00U 0.0285(12) 0.0230(11) 0.0360(13) 0.0125(10) 0.0125(10) 0.0059(9)
C00V 0.0232(11) 0.0191(11) 0.0377(13) 0.0100(9) 0.0117(10) 0.0054(9)
C00W 0.0219(11) 0.0232(11) 0.0313(12) 0.0095(9) 0.0010(9) 0.0022(9)
C00X 0.0191(11) 0.0216(11) 0.0295(12) 0.0097(9) 0.0065(9) 0.0022(9)
C00Y 0.0220(11) 0.0251(12) 0.0321(12) 0.0122(10) 0.0087(9) 0.0025(9)
C00Z 0.0326(13) 0.0234(12) 0.0362(13) 0.0120(10) 0.0168(10) 0.0073(10)
C010 0.0215(11) 0.0203(11) 0.0285(12) 0.0074(9) 0.0052(9) -0.0002(9)
C011 0.0228(12) 0.0255(12) 0.0351(13) 0.0131(10) 0.0084(10) 0.0001(9)
C012 0.0304(12) 0.0205(11) 0.0265(11) 0.0095(9) 0.0050(9) 0.0013(9)
C013 0.0217(11) 0.0219(11) 0.0286(12) 0.0091(9) 0.0048(9) 0.0005(9)
C014 0.0357(13) 0.0239(12) 0.0260(12) 0.0098(9) 0.0008(10) -0.0021(10)
C015 0.0308(13) 0.0263(12) 0.0330(13) 0.0100(10) 0.0102(10) 0.0021(10)
C016 0.0306(12) 0.0228(11) 0.0302(12) 0.0105(10) 0.0064(10) 0.0020(10)
C017 0.0299(12) 0.0285(12) 0.0320(13) 0.0100(10) 0.0080(10) 0.0025(10)
C018 0.0336(13) 0.0305(13) 0.0332(13) 0.0161(10) 0.0114(10) 0.0070(10)
C019 0.0222(11) 0.0175(11) 0.0369(13) 0.0082(9) 0.0102(10) 0.0028(9)
C01A 0.0224(11) 0.0204(11) 0.0347(13) 0.0092(9) 0.0029(9) 0.0037(9)
C01B 0.0360(13) 0.0292(13) 0.0313(13) 0.0139(10) 0.0089(10) 0.0054(10)
C01C 0.0452(15) 0.0246(12) 0.0280(12) 0.0105(10) 0.0039(11) -0.0061(11)
C01D 0.0462(16) 0.0260(13) 0.0474(16) 0.0169(11) 0.0228(13) 0.0062(11)
C01E 0.0409(15) 0.0318(14) 0.0444(15) 0.0157(12) 0.0180(12) 0.0025(11)
C01F 0.0509(17) 0.0414(15) 0.0320(14) 0.0131(12) 0.0047(12) 0.0097(13)
C01G 0.0501(16) 0.0249(12) 0.0284(13) 0.0091(10) 0.0064(11) -0.0004(11)
C01H 0.0553(18) 0.0400(15) 0.0342(15) 0.0140(12) 0.0058(13) 0.0075(13)
C01I 0.078(2) 0.0268(13) 0.0300(14) 0.0113(11) 0.0125(14) -0.0064(14)
C01J 0.0622(19) 0.0297(14) 0.0295(13) 0.0077(11) 0.0056(13) -0.0034(13)
C01K 0.071(2) 0.0450(17) 0.0454(17) 0.0269(14) 0.0299(16) 0.0128(16)
C01L 0.0407(15) 0.0348(14) 0.0380(15) 0.0080(12) -0.0038(12) -0.0002(12)
C01M 0.062(2) 0.0456(17) 0.0502(18) 0.0276(15) 0.0250(15) 0.0064(15)
C01N 0.064(2) 0.0318(15) 0.0317(14) 0.0080(11) -0.0017(13) -0.0124(14)
C01O 0.070(2) 0.0516(18) 0.0316(14) 0.0201(13) 0.0162(14) 0.0155(16)
C01P 0.108(3) 0.0319(16) 0.0285(15) 0.0069(12) 0.0169(17) -0.0202(18)
C01Q 0.071(2) 0.0500(18) 0.0363(15) 0.0230(14) 0.0184(15) 0.0160(16)
C01R 0.0448(17) 0.0528(19) 0.0430(17) 0.0164(14) -0.0102(13) -0.0067(14)
C01T 0.0374(16) 0.0512(18) 0.0456(17) 0.0100(14) -0.0078(13) -0.0056(13)
C01U 0.076(3) 0.071(3) 0.0336(17) 0.0142(17) -0.0050(17) -0.040(2)
C01V 0.056(2) 0.075(3) 0.048(2) 0.0107(19) -0.0152(16) -0.0214(19)

loop_
_atom_type_symbol
_atom_type_description
_atom_type_scat_dispersion_real
_atom_type_scat_dispersion_imag
_atom_type_scat_source
C C 0.0181 0.0091 'International Tables Vol C Tables 4.2.6.8 and 6.1.1.4'
H H 0.0000 0.0000 'International Tables Vol C Tables 4.2.6.8 and 6.1.1.4'
O O 0.0492 0.0322 'International Tables Vol C Tables 4.2.6.8 and 6.1.1.4'
S S 0.3331 0.5567 'International Tables Vol C Tables 4.2.6.8 and 6.1.1.4'

loop_
_geom_angle_atom_site_label_1
_geom_angle_atom_site_label_2
_geom_angle_atom_site_label_3
_geom_angle
_geom_angle_site_symmetry_1
_geom_angle_site_symmetry_3
_geom_angle_publ_flag
C00S S001 C00Y 103.28(11) . . ?
C00R S002 C011 103.36(11) . . ?
C017 S003 C01A 103.81(11) . . ?
C015 S004 C00W 103.76(11) . . ?
O005 C00D C00I 120.2(2) . . ?
O005 C00D C010 120.5(2) . . ?
C010 C00D C00I 119.21(19) . . ?
C00K C00E H00E 119.8 . . ?
C00M C00E H00E 119.8 . . ?
C00M C00E C00K 120.4(2) . . ?
C00L C00F H00F 119.8 . . ?
C00L C00F C00N 120.3(2) . . ?
C00N C00F H00F 119.8 . . ?
O006 C00G C00H 120.1(2) . . ?
O006 C00G C013 120.9(2) . . ?
C013 C00G C00H 118.85(19) . . ?
C00M C00H C00G 117.9(2) . . ?
C00M C00H C00O 119.2(2) . . ?
C00O C00H C00G 122.8(2) . . ?
C00L C00I C00D 118.2(2) . . ?
C00L C00I C00T 119.0(2) . . ?
C00T C00I C00D 122.8(2) . . ?
C00N C00J H00J 119.9 . . ?
C00T C00J H00J 119.9 . . ?
C00T C00J C00N 120.2(2) . . ?
C00E C00K H00K 120.2 . . ?
C00P C00K C00E 119.6(2) . . ?
C00P C00K H00K 120.2 . . ?
C00F C00L C00I 120.3(2) . . ?
C00F C00L H00L 119.8 . . ?
C00I C00L H00L 119.8 . . ?
C00E C00M C00H 120.3(2) . . ?
C00E C00M H00M 119.9 . . ?
C00H C00M H00M 119.9 . . ?
C00F C00N H00N 120.2 . . ?
C00J C00N C00F 119.7(2) . . ?
C00J C00N H00N 120.2 . . ?
C00H C00O H00O 120.0 . . ?
C00P C00O C00H 120.1(2) . . ?
C00P C00O H00O 120.0 . . ?
C00K C00P C00O 120.4(2) . . ?
C00K C00P H00P 119.8 . . ?
C00O C00P H00P 119.8 . . ?
C00R C00Q C00W 112.07(18) . . ?
C00R C00Q C019 114.13(19) . . ?
C00R C00Q H00Q 110.2(17) . . ?
C00W C00Q C019 107.75(18) . . ?
C00W C00Q H00Q 107.2(17) . . ?
C019 C00Q H00Q 105.1(17) . . ?
C00Q C00R S002 117.90(16) . . ?
C010 C00R S002 121.95(18) . . ?
C010 C00R C00Q 120.11(19) . . ?
C00X C00S S001 118.07(16) . . ?
C013 C00S S001 122.09(18) . . ?
C013 C00S C00X 119.74(19) . . ?
C00I C00T H00T 119.8 . . ?
C00J C00T C00I 120.4(2) . . ?
C00J C00T H00T 119.8 . . ?
C01B C00U C019 123.8(2) . . ?
C01E C00U C019 117.1(2) . . ?
C01E C00U C01B 119.1(2) . . ?
O009 C00V C00X 119.3(2) . . ?
O009 C00V C00Z 120.5(2) . . ?
C00Z C00V C00X 120.1(2) . . ?
S004 C00W H00W 107.1 . . ?
C00Q C00W S004 115.88(16) . . ?
C00Q C00W H00W 107.1 . . ?
C012 C00W S004 108.04(16) . . ?
C012 C00W C00Q 111.17(19) . . ?
C012 C00W H00W 107.1 . . ?
C00S C00X C00V 114.14(19) . . ?
C00S C00X C01A 110.11(19) . . ?
C00S C00X H00X 112.2(15) . . ?
C00V C00X H00X 106.5(15) . . ?
C01A C00X C00V 108.47(19) . . ?
C01A C00X H00X 105.0(15) . . ?
S001 C00Y H00A 99.8(16) . . ?
S001 C00Y H00B 108.8(16) . . ?
H00A C00Y H00B 110(2) . . ?
C017 C00Y S001 116.95(17) . . ?
C017 C00Y H00A 108.6(17) . . ?
C017 C00Y H00B 111.6(16) . . ?
C018 C00Z C00V 123.4(2) . . ?
C018 C00Z C01D 118.9(2) . . ?
C01D C00Z C00V 117.6(2) . . ?
C00D C010 H010 118.1 . . ?
C00R C010 C00D 123.9(2) . . ?
C00R C010 H010 118.1 . . ?
S002 C011 H01E 103.6(17) . . ?
S002 C011 H01G 110.9(15) . . ?
H01E C011 H01G 107(2) . . ?
C015 C011 S002 116.65(18) . . ?
C015 C011 H01E 108.8(17) . . ?
C015 C011 H01G 109.0(16) . . ?
O008 C012 C00W 119.2(2) . . ?
O008 C012 C014 120.3(2) . . ?
C014 C012 C00W 120.5(2) . . ?
C00G C013 H013 118.3 . . ?
C00S C013 C00G 123.3(2) . . ?
C00S C013 H013 118.3 . . ?
C01G C014 C012 118.1(2) . . ?
C01L C014 C012 122.7(2) . . ?
C01L C014 C01G 119.1(2) . . ?
S004 C015 H01H 108.1 . . ?
S004 C015 H01J 108.1 . . ?
C011 C015 S004 116.65(17) . . ?
C011 C015 H01H 108.1 . . ?
C011 C015 H01J 108.1 . . ?
H01H C015 H01J 107.3 . . ?
O007 C016 C01A 119.3(2) . . ?
O007 C016 C01C 121.3(2) . . ?
C01C C016 C01A 119.5(2) . . ?
S003 C017 H01A 108.0 . . ?
S003 C017 H01B 108.0 . . ?
C00Y C017 S003 117.15(17) . . ?
C00Y C017 H01A 108.0 . . ?
C00Y C017 H01B 108.0 . . ?
H01A C017 H01B 107.3 . . ?
C00Z C018 H018 119.9 . . ?
C00Z C018 C01F 120.1(2) . . ?
C01F C018 H018 119.9 . . ?
O00A C019 C00Q 119.3(2) . . ?
O00A C019 C00U 120.3(2) . . ?
C00U C019 C00Q 120.3(2) . . ?
S003 C01A H01C 107.0 . . ?
C00X C01A S003 115.50(16) . . ?
C00X C01A H01C 107.0 . . ?
C016 C01A S003 107.74(16) . . ?
C016 C01A C00X 112.07(19) . . ?
C016 C01A H01C 107.0 . . ?
C00U C01B H01L 120.1 . . ?
C00U C01B C01H 119.8(2) . . ?
C01H C01B H01L 120.1 . . ?
C01I C01C C016 118.4(3) . . ?
C01T C01C C016 122.4(3) . . ?
C01T C01C C01I 119.1(3) . . ?
C00Z C01D H01D 119.7 . . ?
C01K C01D C00Z 120.5(3) . . ?
C01K C01D H01D 119.7 . . ?
C00U C01E H01M 119.4 . . ?
C01M C01E C00U 121.2(3) . . ?
C01M C01E H01M 119.4 . . ?
C018 C01F H01F 119.9 . . ?
C01O C01F C018 120.2(3) . . ?
C01O C01F H01F 119.9 . . ?
C014 C01G H01N 119.6 . . ?
C01J C01G C014 120.7(3) . . ?
C01J C01G H01N 119.6 . . ?
C01B C01H H01Q 120.0 . . ?
C01Q C01H C01B 120.0(3) . . ?
C01Q C01H H01Q 120.0 . . ?
C01C C01I H01I 120.4 . . ?
C01C C01I C01P 119.1(4) . . ?
C01P C01I H01I 120.4 . . ?
C01G C01J H01R 120.1 . . ?
C01N C01J C01G 119.8(3) . . ?
C01N C01J H01R 120.1 . . ?
C01D C01K H01K 119.8 . . ?
C01O C01K C01D 120.5(3) . . ?
C01O C01K H01K 119.8 . . ?
C014 C01L H01S 120.3 . . ?
C014 C01L C01R 119.4(3) . . ?
C01R C01L H01S 120.3 . . ?
C01E C01M H01W 120.3 . . ?
C01E C01M C01Q 119.5(3) . . ?
C01Q C01M H01W 120.3 . . ?
C01J C01N H01X 119.6 . . ?
C01J C01N C01R 120.8(3) . . ?
C01R C01N H01X 119.6 . . ?
C01F C01O H01O 120.1 . . ?
C01K C01O C01F 119.9(3) . . ?
C01K C01O H01O 120.1 . . ?
C01I C01P H01P 119.6 . . ?
C01U C01P C01I 120.7(4) . . ?
C01U C01P H01P 119.6 . . ?
C01H C01Q C01M 120.4(3) . . ?
C01H C01Q H01Y 119.8 . . ?
C01M C01Q H01Y 119.8 . . ?
C01L C01R H01Z 119.9 . . ?
C01N C01R C01L 120.2(3) . . ?
C01N C01R H01Z 119.9 . . ?
C01C C01T H01T 119.8 . . ?
C01V C01T C01C 120.5(4) . . ?
C01V C01T H01T 119.8 . . ?
C01P C01U H01U 119.9 . . ?
C01V C01U C01P 120.2(3) . . ?
C01V C01U H01U 119.9 . . ?
C01T C01V H01V 119.8 . . ?
C01U C01V C01T 120.4(4) . . ?
C01U C01V H01V 119.8 . . ?

loop_
_geom_bond_atom_site_label_1
_geom_bond_atom_site_label_2
_geom_bond_distance
_geom_bond_site_symmetry_2
_geom_bond_publ_flag
S001 C00S 1.756(2) . ?
S001 C00Y 1.814(2) . ?
S002 C00R 1.756(2) . ?
S002 C011 1.815(3) . ?
S003 C017 1.811(3) . ?
S003 C01A 1.821(2) . ?
S004 C00W 1.819(2) . ?
S004 C015 1.808(3) . ?
O005 C00D 1.233(3) . ?
O006 C00G 1.233(3) . ?
O007 C016 1.222(3) . ?
O008 C012 1.222(3) . ?
O009 C00V 1.222(3) . ?
O00A C019 1.215(3) . ?
C00D C00I 1.497(3) . ?
C00D C010 1.465(3) . ?
C00E H00E 0.9500 . ?
C00E C00K 1.388(3) . ?
C00E C00M 1.388(3) . ?
C00F H00F 0.9500 . ?
C00F C00L 1.382(3) . ?
C00F C00N 1.392(3) . ?
C00G C00H 1.500(3) . ?
C00G C013 1.462(3) . ?
C00H C00M 1.392(3) . ?
C00H C00O 1.398(3) . ?
C00I C00L 1.394(3) . ?
C00I C00T 1.400(3) . ?
C00J H00J 0.9500 . ?
C00J C00N 1.386(3) . ?
C00J C00T 1.383(3) . ?
C00K H00K 0.9500 . ?
C00K C00P 1.386(3) . ?
C00L H00L 0.9500 . ?
C00M H00M 0.9500 . ?
C00N H00N 0.9500 . ?
C00O H00O 0.9500 . ?
C00O C00P 1.389(3) . ?
C00P H00P 0.9500 . ?
C00Q C00R 1.516(3) . ?
C00Q C00W 1.531(3) . ?
C00Q C019 1.541(3) . ?
C00Q H00Q 0.93(3) . ?
C00R C010 1.352(3) . ?
C00S C00X 1.518(3) . ?
C00S C013 1.350(3) . ?
C00T H00T 0.9500 . ?
C00U C019 1.486(4) . ?
C00U C01B 1.394(4) . ?
C00U C01E 1.393(3) . ?
C00V C00X 1.538(3) . ?
C00V C00Z 1.492(4) . ?
C00W H00W 1.0000 . ?
C00W C012 1.525(3) . ?
C00X C01A 1.529(3) . ?
C00X H00X 0.96(3) . ?
C00Y H00A 0.99(3) . ?
C00Y C017 1.533(3) . ?
C00Y H00B 0.99(3) . ?
C00Z C018 1.393(4) . ?
C00Z C01D 1.402(3) . ?
C010 H010 0.9500 . ?
C011 H01E 0.99(3) . ?
C011 C015 1.531(4) . ?
C011 H01G 1.00(3) . ?
C012 C014 1.491(3) . ?
C013 H013 0.9500 . ?
C014 C01G 1.398(4) . ?
C014 C01L 1.395(4) . ?
C015 H01H 0.9900 . ?
C015 H01J 0.9900 . ?
C016 C01A 1.521(3) . ?
C016 C01C 1.492(3) . ?
C017 H01A 0.9900 . ?
C017 H01B 0.9900 . ?
C018 H018 0.9500 . ?
C018 C01F 1.398(4) . ?
C01A H01C 1.0000 . ?
C01B H01L 0.9500 . ?
C01B C01H 1.396(4) . ?
C01C C01I 1.392(4) . ?
C01C C01T 1.390(4) . ?
C01D H01D 0.9500 . ?
C01D C01K 1.382(4) . ?
C01E H01M 0.9500 . ?
C01E C01M 1.376(4) . ?
C01F H01F 0.9500 . ?
C01F C01O 1.387(4) . ?
C01G H01N 0.9500 . ?
C01G C01J 1.382(4) . ?
C01H H01Q 0.9500 . ?
C01H C01Q 1.385(4) . ?
C01I H01I 0.9500 . ?
C01I C01P 1.401(5) . ?
C01J H01R 0.9500 . ?
C01J C01N 1.371(5) . ?
C01K H01K 0.9500 . ?
C01K C01O 1.381(5) . ?
C01L H01S 0.9500 . ?
C01L C01R 1.400(4) . ?
C01M H01W 0.9500 . ?
C01M C01Q 1.386(5) . ?
C01N H01X 0.9500 . ?
C01N C01R 1.375(5) . ?
C01O H01O 0.9500 . ?
C01P H01P 0.9500 . ?
C01P C01U 1.366(6) . ?
C01Q H01Y 0.9500 . ?
C01R H01Z 0.9500 . ?
C01T H01T 0.9500 . ?
C01T C01V 1.382(4) . ?
C01U H01U 0.9500 . ?
C01U C01V 1.365(6) . ?
C01V H01V 0.9500 . ?

loop_
_geom_torsion_atom_site_label_1
_geom_torsion_atom_site_label_2
_geom_torsion_atom_site_label_3
_geom_torsion_atom_site_label_4
_geom_torsion
_geom_torsion_site_symmetry_1
_geom_torsion_site_symmetry_2
_geom_torsion_site_symmetry_3
_geom_torsion_site_symmetry_4
_geom_torsion_publ_flag
S001 C00S C00X C00V 148.15(17) . . . . ?
S001 C00S C00X C01A -89.6(2) . . . . ?
S001 C00S C013 C00G 2.9(3) . . . . ?
S001 C00Y C017 S003 -30.3(2) . . . . ?
S002 C00R C010 C00D -0.8(3) . . . . ?
S002 C011 C015 S004 33.9(2) . . . . ?
S004 C00W C012 O008 -98.0(2) . . . . ?
S004 C00W C012 C014 80.8(2) . . . . ?
O005 C00D C00I C00L -14.9(3) . . . . ?
O005 C00D C00I C00T 167.6(2) . . . . ?
O005 C00D C010 C00R 10.8(4) . . . . ?
O006 C00G C00H C00M 17.3(3) . . . . ?
O006 C00G C00H C00O -166.0(2) . . . . ?
O006 C00G C013 C00S -16.1(4) . . . . ?
O007 C016 C01A S003 100.3(2) . . . . ?
O007 C016 C01A C00X -27.9(3) . . . . ?
O007 C016 C01C C01I -8.9(4) . . . . ?
O007 C016 C01C C01T 166.0(3) . . . . ?
O008 C012 C014 C01G 8.3(3) . . . . ?
O008 C012 C014 C01L -167.5(2) . . . . ?
O009 C00V C00X C00S 118.4(2) . . . . ?
O009 C00V C00X C01A -4.7(3) . . . . ?
O009 C00V C00Z C018 -175.4(2) . . . . ?
O009 C00V C00Z C01D 7.0(3) . . . . ?
C00D C00I C00L C00F -175.5(2) . . . . ?
C00D C00I C00T C00J 175.7(2) . . . . ?
C00E C00K C00P C00O -2.3(4) . . . . ?
C00G C00H C00M C00E 175.1(2) . . . . ?
C00G C00H C00O C00P -176.4(2) . . . . ?
C00H C00G C013 C00S 160.2(2) . . . . ?
C00H C00O C00P C00K 1.7(4) . . . . ?
C00I C00D C010 C00R -165.9(2) . . . . ?
C00K C00E C00M C00H 1.2(4) . . . . ?
C00L C00F C00N C00J -2.1(4) . . . . ?
C00L C00I C00T C00J -1.7(3) . . . . ?
C00M C00E C00K C00P 0.8(4) . . . . ?
C00M C00H C00O C00P 0.2(3) . . . . ?
C00N C00F C00L C00I -0.2(4) . . . . ?
C00N C00J C00T C00I -0.5(4) . . . . ?
C00O C00H C00M C00E -1.7(3) . . . . ?
C00Q C00R C010 C00D 176.8(2) . . . . ?
C00Q C00W C012 O008 30.2(3) . . . . ?
C00Q C00W C012 C014 -150.9(2) . . . . ?
C00R S002 C011 C015 -71.30(19) . . . . ?
C00R C00Q C00W S004 -38.2(2) . . . . ?
C00R C00Q C00W C012 -162.08(19) . . . . ?
C00R C00Q C019 O00A -121.3(2) . . . . ?
C00R C00Q C019 C00U 62.4(3) . . . . ?
C00S S001 C00Y C017 68.87(19) . . . . ?
C00S C00X C01A S003 41.8(2) . . . . ?
C00S C00X C01A C016 165.69(19) . . . . ?
C00T C00I C00L C00F 2.1(3) . . . . ?
C00T C00J C00N C00F 2.4(4) . . . . ?
C00U C01B C01H C01Q -0.7(4) . . . . ?
C00U C01E C01M C01Q -0.6(5) . . . . ?
C00V C00X C01A S003 167.36(16) . . . . ?
C00V C00X C01A C016 -68.8(2) . . . . ?
C00V C00Z C018 C01F -178.8(2) . . . . ?
C00V C00Z C01D C01K 179.3(3) . . . . ?
C00W S004 C015 C011 54.5(2) . . . . ?
C00W C00Q C00R S002 86.6(2) . . . . ?
C00W C00Q C00R C010 -91.1(3) . . . . ?
C00W C00Q C019 O00A 3.8(3) . . . . ?
C00W C00Q C019 C00U -172.4(2) . . . . ?
C00W C012 C014 C01G -170.5(2) . . . . ?
C00W C012 C014 C01L 13.7(4) . . . . ?
C00X C00S C013 C00G -173.5(2) . . . . ?
C00X C00V C00Z C018 8.5(3) . . . . ?
C00X C00V C00Z C01D -169.2(2) . . . . ?
C00Y S001 C00S C00X 10.6(2) . . . . ?
C00Y S001 C00S C013 -165.8(2) . . . . ?
C00Z C00V C00X C00S -65.4(3) . . . . ?
C00Z C00V C00X C01A 171.5(2) . . . . ?
C00Z C018 C01F C01O 0.7(4) . . . . ?
C00Z C01D C01K C01O -1.5(5) . . . . ?
C010 C00D C00I C00L 161.8(2) . . . . ?
C010 C00D C00I C00T -15.7(3) . . . . ?
C011 S002 C00R C00Q -9.8(2) . . . . ?
C011 S002 C00R C010 167.9(2) . . . . ?
C012 C014 C01G C01J -174.4(2) . . . . ?
C012 C014 C01L C01R 173.8(3) . . . . ?
C013 C00G C00H C00M -159.1(2) . . . . ?
C013 C00G C00H C00O 17.6(3) . . . . ?
C013 C00S C00X C00V -35.3(3) . . . . ?
C013 C00S C00X C01A 86.9(3) . . . . ?
C014 C01G C01J C01N 0.4(4) . . . . ?
C014 C01L C01R C01N 0.5(5) . . . . ?
C015 S004 C00W C00Q -53.9(2) . . . . ?
C015 S004 C00W C012 71.59(18) . . . . ?
C016 C01C C01I C01P 174.6(2) . . . . ?
C016 C01C C01T C01V -173.3(3) . . . . ?
C017 S003 C01A C00X 51.2(2) . . . . ?
C017 S003 C01A C016 -74.94(18) . . . . ?
C018 C00Z C01D C01K 1.6(4) . . . . ?
C018 C01F C01O C01K -0.6(5) . . . . ?
C019 C00Q C00R S002 -150.55(17) . . . . ?
C019 C00Q C00R C010 31.7(3) . . . . ?
C019 C00Q C00W S004 -164.60(16) . . . . ?
C019 C00Q C00W C012 71.5(2) . . . . ?
C019 C00U C01B C01H -179.8(2) . . . . ?
C019 C00U C01E C01M -179.7(3) . . . . ?
C01A S003 C017 C00Y -56.6(2) . . . . ?
C01A C016 C01C C01I 169.8(2) . . . . ?
C01A C016 C01C C01T -15.3(4) . . . . ?
C01B C00U C019 O00A 177.1(2) . . . . ?
C01B C00U C019 C00Q -6.7(4) . . . . ?
C01B C00U C01E C01M -0.6(4) . . . . ?
C01B C01H C01Q C01M -0.5(5) . . . . ?
C01C C016 C01A S003 -78.5(2) . . . . ?
C01C C016 C01A C00X 153.4(2) . . . . ?
C01C C01I C01P C01U -1.4(4) . . . . ?
C01C C01T C01V C01U -1.0(5) . . . . ?
C01D C00Z C018 C01F -1.2(4) . . . . ?
C01D C01K C01O C01F 1.0(5) . . . . ?
C01E C00U C019 O00A -3.9(4) . . . . ?
C01E C00U C019 C00Q 172.3(2) . . . . ?
C01E C00U C01B C01H 1.2(4) . . . . ?
C01E C01M C01Q C01H 1.1(5) . . . . ?
C01G C014 C01L C01R -2.0(4) . . . . ?
C01G C01J C01N C01R -1.9(4) . . . . ?
C01I C01C C01T C01V 1.6(5) . . . . ?
C01I C01P C01U C01V 2.1(5) . . . . ?
C01J C01N C01R C01L 1.5(5) . . . . ?
C01L C014 C01G C01J 1.6(4) . . . . ?
C01P C01U C01V C01T -0.9(5) . . . . ?
C01T C01C C01I C01P -0.5(4) . . . . ?

loop_
_smtbx_masks_void_nr
_smtbx_masks_void_average_x
_smtbx_masks_void_average_y
_smtbx_masks_void_average_z
_smtbx_masks_void_volume
_smtbx_masks_void_count_electrons
_smtbx_masks_void_content
1 0.466 0.510 0.746 153.2 53.3 ?
2 0.534 0.490 0.254 153.2 53.2 ?
